data_2232847
loop_
_publ_author_name
'Akerman, Matthew P.'
'Mkhize, Zimbili'
'van Heerden, Fanie R.'

_publ_section_title
;
 1-(5,7-Dihydroxy-2,2-dimethylchroman-6-yl)ethanone
;
_journal_coeditor_code LH5372
_journal_issue 12
_journal_name_full 'Acta Crystallographica Section E'
_journal_page_first o3412
_journal_paper_doi 10.1107/S1600536811047982
_journal_volume 67
_journal_year 2011
_chemical_formula_iupac 'C13 H16 O4'
_chemical_formula_moiety 'C13 H16 O4'
_chemical_formula_sum 'C13 H16 O4'
_chemical_formula_weight 236.263
_chemical_name_systematic
;
1-(5,7-Dihydroxy-2,2-dimethylchroman-6-yl)ethanone
;
_space_group_IT_number 92
_symmetry_cell_setting tetragonal
_symmetry_space_group_name_Hall 'P 4abw 2nw'
_symmetry_space_group_name_H-M 'P 41 21 2'
_atom_sites_solution_hydrogens geom
_atom_sites_solution_primary direct
_atom_sites_solution_secondary difmap
_audit_creation_method SHELXL-97
_cell_angle_alpha 90.00
_cell_angle_beta 90.00
_cell_angle_gamma 90.00
_cell_formula_units_Z 8
_cell_length_a 10.5677(2)
_cell_length_b 10.5677(2)
_cell_length_c 21.4244(5)
_cell_measurement_reflns_used 2366
_cell_measurement_temperature 298(2)
_cell_measurement_theta_max 26.03
_cell_measurement_theta_min 2.9
_cell_volume 2392.60(8)
_computing_cell_refinement 'CrysAlis CCD  (Oxford Diffraction, 2008)'
_computing_data_collection 'CrysAlis CCD  (Oxford Diffraction, 2008)'
_computing_data_reduction 'CrysAlis RED  (Oxford Diffraction, 2008)'
_computing_molecular_graphics 'WinGX (Farrugia, 1999)'
_computing_publication_material 'publCIF (Westrip, 2010)'
_computing_structure_refinement 'SHELXL97 (Sheldrick, 2008)'
_computing_structure_solution 'SHELXS97 (Sheldrick, 2008)'
_diffrn_ambient_temperature 298(2)
_diffrn_detector_area_resol_mean 8.4190
_diffrn_measured_fraction_theta_full 0.998
_diffrn_measured_fraction_theta_max 0.998
_diffrn_measurement_device_type 'Oxford Diffraction Xcalibur 2 CCD'
_diffrn_measurement_method '\w scans at fixed theta angles'
_diffrn_radiation_monochromator graphite
_diffrn_radiation_source 'fine-focus sealed tube'
_diffrn_radiation_type MoK\a
_diffrn_radiation_wavelength 0.71073
_diffrn_reflns_av_R_equivalents 0.0471
_diffrn_reflns_av_sigmaI/netI 0.0181
_diffrn_reflns_limit_h_max 13
_diffrn_reflns_limit_h_min -13
_diffrn_reflns_limit_k_max 13
_diffrn_reflns_limit_k_min -13
_diffrn_reflns_limit_l_max 26
_diffrn_reflns_limit_l_min -26
_diffrn_reflns_number 26011
_diffrn_reflns_theta_full 26.02
_diffrn_reflns_theta_max 26.03
_diffrn_reflns_theta_min 2.89
_diffrn_standards_decay_% 0
_diffrn_standards_interval_count 0
_diffrn_standards_interval_time 0
_diffrn_standards_number 0
_exptl_absorpt_coefficient_mu 0.097
_exptl_absorpt_correction_T_max 0.962
_exptl_absorpt_correction_T_min 0.955
_exptl_absorpt_correction_type multi-scan
_exptl_absorpt_process_details '(SORTAV; Blessing, 1995)'
_exptl_crystal_colour colourless
_exptl_crystal_density_diffrn 1.312
_exptl_crystal_density_method 'not measured'
_exptl_crystal_description needle
_exptl_crystal_F_000 1008
_exptl_crystal_size_max 0.6
_exptl_crystal_size_mid 0.4
_exptl_crystal_size_min 0.4
_refine_diff_density_max 0.124
_refine_diff_density_min -0.106
_refine_ls_abs_structure_details 'Flack (1983), 931  Friedel pairs'
_refine_ls_abs_structure_Flack 0.7(11)
_refine_ls_extinction_coef 0.0094(18)
_refine_ls_extinction_expression Fc^*^=kFc[1+0.001xFc^2^\l^3^/sin(2\q)]^-1/4^
_refine_ls_extinction_method SHELXL
_refine_ls_goodness_of_fit_ref 1.077
_refine_ls_hydrogen_treatment mixed
_refine_ls_matrix_type full
_refine_ls_number_parameters 166
_refine_ls_number_reflns 2366
_refine_ls_number_restraints 0
_refine_ls_restrained_S_all 1.077
_refine_ls_R_factor_all 0.0379
_refine_ls_R_factor_gt 0.0322
_refine_ls_shift/su_max 0.001
_refine_ls_shift/su_mean 0.000
_refine_ls_structure_factor_coef Fsqd
_refine_ls_weighting_details 'calc w=1/[\s^2^(Fo^2^)+(0.0593P)^2^+0.0612P] where P=(Fo^2^+2Fc^2^)/3'
_refine_ls_weighting_scheme calc
_refine_ls_wR_factor_gt 0.0889
_refine_ls_wR_factor_ref 0.0913
_reflns_number_gt 2046
_reflns_number_total 2366
_reflns_threshold_expression I>2\s(I)
_cod_data_source_file lh5372.cif
_cod_data_source_block I
_cod_original_cell_volume 2392.60(10)
_cod_database_code 2232847
_cod_database_fobs_code 2232847

loop_
_symmetry_equiv_pos_as_xyz
'x, y, z'
'-x, -y, z+1/2'
'-y+1/2, x+1/2, z+1/4'
'y+1/2, -x+1/2, z+3/4'
'-x+1/2, y+1/2, -z+1/4'
'x+1/2, -y+1/2, -z+3/4'
'y, x, -z'
'-y, -x, -z+1/2'

loop_
_atom_site_type_symbol
_atom_site_label
_atom_site_fract_x
_atom_site_fract_y
_atom_site_fract_z
_atom_site_U_iso_or_equiv
_atom_site_adp_type
_atom_site_calc_flag
_atom_site_refinement_flags
_atom_site_occupancy
_atom_site_symmetry_multiplicity
H H102 1.1657(18) 0.6538(18) 0.1786(9) 0.064(5) Uiso d . 1 1
H H103 0.794(2) 0.877(2) 0.3250(10) 0.075(7) Uiso d . 1 1
O O1 0.94129(10) 0.98280(11) 0.09038(5) 0.0540(3) Uani d . 1 1
O O2 1.11831(12) 0.66838(11) 0.21655(5) 0.0563(3) Uani d . 1 1
C C9 0.93675(14) 0.92341(14) 0.14598(6) 0.0410(3) Uani d . 1 1
O O3 0.77624(12) 0.92148(12) 0.29235(6) 0.0619(3) Uani d . 1 1
C C7 1.03346(13) 0.76254(13) 0.20884(7) 0.0390(3) Uani d . 1 1
O O4 0.87361(12) 0.75511(12) 0.36008(5) 0.0611(4) Uani d . 1 1
C C8 1.02635(13) 0.82754(14) 0.15389(7) 0.0403(3) Uani d . 1 1
H H8 1.0815 0.8079 0.1215 0.048 Uiso calc R 1 1
C C4 0.85141(14) 0.95417(14) 0.19248(7) 0.0452(3) Uani d . 1 1
C C6 0.95010(13) 0.79073(13) 0.25928(6) 0.0397(3) Uani d . 1 1
C C12 0.95429(15) 0.72843(14) 0.31906(7) 0.0468(4) Uani d . 1 1
C C5 0.86024(13) 0.88832(13) 0.24823(7) 0.0427(3) Uani d . 1 1
C C1 0.83994(17) 1.07167(15) 0.07346(8) 0.0553(4) Uani d . 1 1
C C2 0.79788(18) 1.14369(17) 0.12997(8) 0.0657(5) Uani d . 1 1
H H2A 0.7282 1.1988 0.1186 0.079 Uiso calc R 1 1
H H2B 0.8670 1.1966 0.1444 0.079 Uiso calc R 1 1
C C3 0.75608(18) 1.05776(18) 0.18283(9) 0.0670(5) Uani d . 1 1
H H3A 0.7474 1.1067 0.2209 0.080 Uiso calc R 1 1
H H3B 0.6743 1.0211 0.1730 0.080 Uiso calc R 1 1
C C13 1.0503(2) 0.6319(2) 0.33569(9) 0.0717(6) Uani d . 1 1
H H13A 1.0384 0.6062 0.3783 0.108 Uiso calc R 1 1
H H13B 1.1334 0.6671 0.3308 0.108 Uiso calc R 1 1
H H13C 1.0412 0.5598 0.3088 0.108 Uiso calc R 1 1
C C10 0.9031(2) 1.15856(19) 0.02626(9) 0.0774(6) Uani d . 1 1
H H10A 0.9746 1.1991 0.0453 0.116 Uiso calc R 1 1
H H10B 0.8437 1.2216 0.0127 0.116 Uiso calc R 1 1
H H10C 0.9307 1.1098 -0.0090 0.116 Uiso calc R 1 1
C C11 0.7364(2) 0.9942(2) 0.04359(11) 0.0801(6) Uani d . 1 1
H H11A 0.7687 0.9537 0.0068 0.120 Uiso calc R 1 1
H H11B 0.6672 1.0485 0.0325 0.120 Uiso calc R 1 1
H H11C 0.7076 0.9311 0.0725 0.120 Uiso calc R 1 1

loop_
_atom_site_aniso_label
_atom_site_aniso_U_11
_atom_site_aniso_U_22
_atom_site_aniso_U_33
_atom_site_aniso_U_12
_atom_site_aniso_U_13
_atom_site_aniso_U_23
O1 0.0605(7) 0.0550(7) 0.0466(6) 0.0166(5) -0.0064(5) 0.0060(5)
O2 0.0642(7) 0.0578(7) 0.0469(6) 0.0220(6) 0.0037(5) 0.0064(5)
C9 0.0420(8) 0.0391(8) 0.0418(7) 0.0004(6) -0.0102(6) -0.0035(6)
O3 0.0626(7) 0.0610(8) 0.0621(8) 0.0078(6) 0.0188(7) -0.0060(6)
C7 0.0381(7) 0.0363(7) 0.0427(7) 0.0005(6) -0.0055(6) -0.0035(6)
O4 0.0725(8) 0.0614(7) 0.0495(6) -0.0088(6) 0.0142(6) 0.0021(5)
C8 0.0384(7) 0.0433(8) 0.0393(7) 0.0037(6) -0.0016(5) -0.0030(6)
C4 0.0408(8) 0.0400(8) 0.0548(8) 0.0043(6) -0.0045(7) -0.0072(6)
C6 0.0425(8) 0.0359(7) 0.0406(7) -0.0070(6) -0.0024(6) -0.0052(6)
C12 0.0533(9) 0.0437(8) 0.0433(8) -0.0129(7) -0.0015(7) -0.0023(7)
C5 0.0388(8) 0.0403(7) 0.0492(8) -0.0038(6) 0.0028(6) -0.0100(6)
C1 0.0624(10) 0.0412(8) 0.0622(10) 0.0110(7) -0.0207(8) 0.0042(7)
C2 0.0660(11) 0.0489(9) 0.0822(12) 0.0191(9) -0.0169(10) -0.0018(9)
C3 0.0609(11) 0.0643(11) 0.0758(12) 0.0237(9) -0.0025(9) -0.0044(9)
C13 0.0795(13) 0.0825(14) 0.0532(10) 0.0105(10) 0.0037(9) 0.0208(9)
C10 0.0952(15) 0.0560(11) 0.0811(13) 0.0109(11) -0.0145(11) 0.0178(10)
C11 0.0806(14) 0.0621(11) 0.0975(15) 0.0070(11) -0.0408(12) -0.0017(11)

loop_
_atom_type_symbol
_atom_type_description
_atom_type_scat_dispersion_real
_atom_type_scat_dispersion_imag
_atom_type_scat_source
C C 0.0033 0.0016 'International Tables Vol C Tables 4.2.6.8 and 6.1.1.4'
H H 0.0000 0.0000 'International Tables Vol C Tables 4.2.6.8 and 6.1.1.4'
O O 0.0106 0.0060 'International Tables Vol C Tables 4.2.6.8 and 6.1.1.4'

loop_
_geom_angle_atom_site_label_1
_geom_angle_atom_site_label_2
_geom_angle_atom_site_label_3
_geom_angle
C9 O1 C1 119.33(12)
C7 O2 H102 111.0(11)
O1 C9 C4 123.42(14)
O1 C9 C8 114.90(12)
C4 C9 C8 121.68(13)
C5 O3 H103 106.8(14)
O2 C7 C8 120.88(13)
O2 C7 C6 118.15(13)
C8 C7 C6 120.97(13)
C7 C8 C9 120.46(13)
C7 C8 H8 119.8
C9 C8 H8 119.8
C9 C4 C5 117.34(13)
C9 C4 C3 120.64(15)
C5 C4 C3 121.99(14)
C5 C6 C7 115.98(13)
C5 C6 C12 120.00(13)
C7 C6 C12 124.01(13)
O4 C12 C6 119.89(15)
O4 C12 C13 116.79(14)
C6 C12 C13 123.32(14)
O3 C5 C4 115.54(14)
O3 C5 C6 120.90(14)
C4 C5 C6 123.56(13)
O1 C1 C2 109.98(12)
O1 C1 C11 106.62(13)
C2 C1 C11 113.80(18)
O1 C1 C10 103.32(15)
C2 C1 C10 111.17(15)
C11 C1 C10 111.33(16)
C1 C2 C3 112.68(15)
C1 C2 H2A 109.1
C3 C2 H2A 109.1
C1 C2 H2B 109.1
C3 C2 H2B 109.1
H2A C2 H2B 107.8
C4 C3 C2 110.10(15)
C4 C3 H3A 109.6
C2 C3 H3A 109.6
C4 C3 H3B 109.6
C2 C3 H3B 109.6
H3A C3 H3B 108.2
C12 C13 H13A 109.5
C12 C13 H13B 109.5
H13A C13 H13B 109.5
C12 C13 H13C 109.5
H13A C13 H13C 109.5
H13B C13 H13C 109.5
C1 C10 H10A 109.5
C1 C10 H10B 109.5
H10A C10 H10B 109.5
C1 C10 H10C 109.5
H10A C10 H10C 109.5
H10B C10 H10C 109.5
C1 C11 H11A 109.5
C1 C11 H11B 109.5
H11A C11 H11B 109.5
C1 C11 H11C 109.5
H11A C11 H11C 109.5
H11B C11 H11C 109.5

loop_
_geom_bond_atom_site_label_1
_geom_bond_atom_site_label_2
_geom_bond_distance
O1 C9 1.3471(18)
O1 C1 1.4699(18)
O2 C7 1.3496(17)
O2 H102 0.97(2)
C9 C4 1.383(2)
C9 C8 1.397(2)
O3 C5 1.3432(18)
O3 H103 0.86(2)
C7 C8 1.365(2)
C7 C6 1.426(2)
O4 C12 1.2566(19)
C8 H8 0.9300
C4 C5 1.386(2)
C4 C3 1.502(2)
C6 C5 1.422(2)
C6 C12 1.441(2)
C12 C13 1.482(2)
C1 C2 1.497(2)
C1 C11 1.509(3)
C1 C10 1.520(3)
C2 C3 1.517(3)
C2 H2A 0.9700
C2 H2B 0.9700
C3 H3A 0.9700
C3 H3B 0.9700
C13 H13A 0.9600
C13 H13B 0.9600
C13 H13C 0.9600
C10 H10A 0.9600
C10 H10B 0.9600
C10 H10C 0.9600
C11 H11A 0.9600
C11 H11B 0.9600
C11 H11C 0.9600

loop_
_geom_hbond_atom_site_label_D
_geom_hbond_atom_site_label_H
_geom_hbond_atom_site_label_A
_geom_hbond_site_symmetry_A
_geom_hbond_distance_DH
_geom_hbond_distance_HA
_geom_hbond_distance_DA
_geom_hbond_angle_DHA
_geom_hbond_publ_flag
O2 H102 O4 4_564 0.97(2) 1.77(2) 2.737(2) 179.0(10) yes
O3 H103 O4 1_555 0.86(2) 1.71(2) 2.501(2) 151(2) yes

loop_
_geom_torsion_atom_site_label_1
_geom_torsion_atom_site_label_2
_geom_torsion_atom_site_label_3
_geom_torsion_atom_site_label_4
_geom_torsion
C1 O1 C9 C4 -9.6(2)
C1 O1 C9 C8 170.94(13)
O2 C7 C8 C9 178.90(13)
C6 C7 C8 C9 0.0(2)
O1 C9 C8 C7 178.31(12)
C4 C9 C8 C7 -1.2(2)
O1 C9 C4 C5 -177.76(13)
C8 C9 C4 C5 1.7(2)
O1 C9 C4 C3 0.5(2)
C8 C9 C4 C3 179.93(15)
O2 C7 C6 C5 -178.34(12)
C8 C7 C6 C5 0.6(2)
O2 C7 C6 C12 2.7(2)
C8 C7 C6 C12 -178.32(13)
C5 C6 C12 O4 4.3(2)
C7 C6 C12 O4 -176.84(14)
C5 C6 C12 C13 -175.88(16)
C7 C6 C12 C13 3.0(2)
C9 C4 C5 O3 179.59(12)
C3 C4 C5 O3 1.4(2)
C9 C4 C5 C6 -1.1(2)
C3 C4 C5 C6 -179.29(14)
C7 C6 C5 O3 179.24(13)
C12 C6 C5 O3 -1.8(2)
C7 C6 C5 C4 0.0(2)
C12 C6 C5 C4 178.93(13)
C9 O1 C1 C2 36.82(19)
C9 O1 C1 C11 -87.00(18)
C9 O1 C1 C10 155.56(14)
O1 C1 C2 C3 -55.9(2)
C11 C1 C2 C3 63.6(2)
C10 C1 C2 C3 -169.70(14)
C9 C4 C3 C2 -19.4(2)
C5 C4 C3 C2 158.76(15)
C1 C2 C3 C4 47.0(2)

loop_
_cod_related_entry_id
_cod_related_entry_database
_cod_related_entry_code
1 ChemSpider 789329
